data_2207470
loop_
_publ_author_name
'Xue-Li Niu'
'Jian-Min Dou'
'Chang-Wen Hu'
'Da-Cheng Li'
'Da-Qi Wang'

_publ_section_title
;Di-\m-acetato-\k^4^<i>O</i>:<i>O</i>'-bis[bis(2,2'-bipyridine-\k^2^<i>N</i>,<i>N</i>')manganese(II)]
 bis(perchlorate)
;
_journal_coeditor_code CF6458
_journal_issue 12
_journal_name_full 'Acta Crystallographica Section E'
_journal_page_first m2538
_journal_page_last m2540
_journal_paper_doi 10.1107/S1600536805034367
_journal_volume 61
_journal_year 2005
_chemical_formula_iupac '[Mn2 (C2 H3 O2)2 (C10 H8 N2)4] (Cl O4)2'
_chemical_formula_moiety 'C44 H38 Mn2 N8 O4 2+, 2 Cl O4 -'
_chemical_formula_sum 'C44 H38 Cl2 Mn2 N8 O12'
_chemical_formula_weight 1051.60
_chemical_name_systematic
;
Di-\m-acetato-\k^4^O:O'-bis[bis(2,2'-bipyridine-\k^2^N,N')manganese(II)]
bis(perchlorate)
;
_space_group_IT_number 2
_symmetry_cell_setting triclinic
_symmetry_space_group_name_Hall '-P 1'
_symmetry_space_group_name_H-M 'P -1'
_atom_sites_solution_hydrogens geom
_atom_sites_solution_primary direct
_atom_sites_solution_secondary difmap
_audit_creation_method SHELXL-97
_cell_angle_alpha 78.135(4)
_cell_angle_beta 73.553(4)
_cell_angle_gamma 67.874(4)
_cell_formula_units_Z 1
_cell_length_a 10.436(3)
_cell_length_b 10.542(3)
_cell_length_c 11.756(4)
_cell_measurement_reflns_used 1539
_cell_measurement_temperature 298(2)
_cell_measurement_theta_max 21.690
_cell_measurement_theta_min 2.451
_cell_volume 1141.9(6)
_computing_cell_refinement 'SAINT (Siemens, 1996)'
_computing_data_collection 'SMART (Siemens, 1996)'
_computing_data_reduction SAINT
_computing_molecular_graphics 'SHELXTL (Sheldrick, 1997b)'
_computing_publication_material SHELXTL
_computing_structure_refinement 'SHELXL97 (Sheldrick, 1997a)'
_computing_structure_solution 'SHELXS97 (Sheldrick, 1997a)'
_diffrn_ambient_temperature 298(2)
_diffrn_measured_fraction_theta_full 0.988
_diffrn_measured_fraction_theta_max 0.988
_diffrn_measurement_device_type 'Siemens SMART CCD area-detector'
_diffrn_measurement_method '\f and \w'
_diffrn_radiation_monochromator graphite
_diffrn_radiation_source 'fine-focus sealed tube'
_diffrn_radiation_type MoK\a
_diffrn_radiation_wavelength 0.71073
_diffrn_reflns_av_R_equivalents 0.0260
_diffrn_reflns_av_sigmaI/netI 0.0637
_diffrn_reflns_limit_h_max 10
_diffrn_reflns_limit_h_min -12
_diffrn_reflns_limit_k_max 12
_diffrn_reflns_limit_k_min -12
_diffrn_reflns_limit_l_max 13
_diffrn_reflns_limit_l_min -13
_diffrn_reflns_number 6048
_diffrn_reflns_theta_full 25.01
_diffrn_reflns_theta_max 25.01
_diffrn_reflns_theta_min 1.82
_diffrn_standards_number 0
_exptl_absorpt_coefficient_mu 0.742
_exptl_absorpt_correction_T_max 0.8362
_exptl_absorpt_correction_T_min 0.7607
_exptl_absorpt_correction_type multi-scan
_exptl_absorpt_process_details '(SADABS; Sheldrick, 1996)'
_exptl_crystal_colour yellow
_exptl_crystal_density_diffrn 1.529
_exptl_crystal_density_method 'not measured'
_exptl_crystal_description rod
_exptl_crystal_F_000 538
_exptl_crystal_size_max 0.39
_exptl_crystal_size_mid 0.31
_exptl_crystal_size_min 0.25
_refine_diff_density_max 0.404
_refine_diff_density_min -0.348
_refine_ls_extinction_method none
_refine_ls_goodness_of_fit_ref 1.002
_refine_ls_hydrogen_treatment constr
_refine_ls_matrix_type full
_refine_ls_number_parameters 308
_refine_ls_number_reflns 3968
_refine_ls_number_restraints 0
_refine_ls_restrained_S_all 1.002
_refine_ls_R_factor_all 0.0895
_refine_ls_R_factor_gt 0.0521
_refine_ls_shift/su_max 0.000
_refine_ls_shift/su_mean 0.000
_refine_ls_structure_factor_coef Fsqd
_refine_ls_weighting_details 'calc w = 1/[\s^2^(Fo^2^)+(0.0676P)^2^+0.3213P] where P = (Fo^2^+2Fc^2^)/3'
_refine_ls_weighting_scheme calc
_refine_ls_wR_factor_gt 0.1201
_refine_ls_wR_factor_ref 0.1432
_reflns_number_gt 2533
_reflns_number_total 3968
_reflns_threshold_expression I>2\s(I)
_cod_data_source_file cf6458.cif
_cod_data_source_block I
_cod_original_cell_volume 1141.8(6)
_cod_database_code 2207470
_cod_database_fobs_code 2207470

loop_
_symmetry_equiv_pos_as_xyz
'x, y, z'
'-x, -y, -z'

loop_
_atom_site_label
_atom_site_fract_x
_atom_site_fract_y
_atom_site_fract_z
_atom_site_U_iso_or_equiv
_atom_site_adp_type
_atom_site_calc_flag
_atom_site_refinement_flags
_atom_site_occupancy
_atom_site_type_symbol
Mn1 0.47384(6) 0.86540(6) 0.38531(5) 0.0395(2) Uani d . 1 Mn
N1 0.5510(4) 1.0038(3) 0.2274(3) 0.0476(9) Uani d . 1 N
N2 0.3085(4) 0.9556(3) 0.2607(3) 0.0451(9) Uani d . 1 N
N3 0.5779(3) 0.6770(3) 0.2834(3) 0.0397(8) Uani d . 1 N
N4 0.3579(3) 0.7163(3) 0.4706(3) 0.0391(8) Uani d . 1 N
O1 0.6511(3) 0.7987(3) 0.4608(3) 0.0559(8) Uani d . 1 O
O2 0.6647(3) 0.9904(3) 0.4963(3) 0.0503(8) Uani d . 1 O
O3 0.7713(5) 0.3984(6) 0.8306(4) 0.152(2) Uani d . 1 O
O4 0.9499(5) 0.2990(6) 0.9232(4) 0.152(2) Uani d . 1 O
O5 0.9996(6) 0.3114(7) 0.7215(5) 0.170(2) Uani d . 1 O
O6 0.9355(6) 0.4977(5) 0.8117(6) 0.169(3) Uani d . 1 O
Cl1 0.91272(13) 0.37528(15) 0.82075(11) 0.0656(4) Uani d . 1 Cl
C1 0.6816(5) 1.0108(5) 0.2027(4) 0.0636(14) Uani d . 1 C
H1 0.7409 0.9594 0.2540 0.076 Uiso calc R 1 H
C2 0.7327(6) 1.0899(6) 0.1057(5) 0.0746(16) Uani d . 1 C
H2 0.8249 1.0906 0.0907 0.090 Uiso calc R 1 H
C3 0.6451(7) 1.1673(5) 0.0320(4) 0.0739(16) Uani d . 1 C
H3 0.6760 1.2233 -0.0338 0.089 Uiso calc R 1 H
C4 0.5111(6) 1.1618(5) 0.0556(4) 0.0684(15) Uani d . 1 C
H4 0.4505 1.2139 0.0055 0.082 Uiso calc R 1 H
C5 0.4656(5) 1.0786(4) 0.1542(4) 0.0479(11) Uani d . 1 C
C6 0.3256(5) 1.0623(4) 0.1805(4) 0.0472(11) Uani d . 1 C
C7 0.2182(6) 1.1496(5) 0.1248(4) 0.0661(14) Uani d . 1 C
H7 0.2305 1.2251 0.0719 0.079 Uiso calc R 1 H
C8 0.0937(6) 1.1232(6) 0.1486(5) 0.0794(17) Uani d . 1 C
H8 0.0209 1.1804 0.1116 0.095 Uiso calc R 1 H
C9 0.0775(5) 1.0125(5) 0.2269(5) 0.0706(15) Uani d . 1 C
H9 -0.0049 0.9912 0.2419 0.085 Uiso calc R 1 H
C10 0.1844(5) 0.9335(5) 0.2827(4) 0.0582(13) Uani d . 1 C
H10 0.1709 0.8607 0.3388 0.070 Uiso calc R 1 H
C11 0.6942(5) 0.6562(4) 0.1957(4) 0.0482(11) Uani d . 1 C
H11 0.7475 0.7133 0.1841 0.058 Uiso calc R 1 H
C12 0.7402(5) 0.5555(5) 0.1213(4) 0.0558(12) Uani d . 1 C
H12 0.8235 0.5429 0.0621 0.067 Uiso calc R 1 H
C13 0.6596(6) 0.4747(5) 0.1371(4) 0.0676(14) Uani d . 1 C
H13 0.6851 0.4080 0.0863 0.081 Uiso calc R 1 H
C14 0.5404(5) 0.4922(5) 0.2284(4) 0.0607(13) Uani d . 1 C
H14 0.4849 0.4372 0.2400 0.073 Uiso calc R 1 H
C15 0.5037(4) 0.5920(4) 0.3029(4) 0.0402(10) Uani d . 1 C
C16 0.3834(4) 0.6111(4) 0.4102(4) 0.0387(9) Uani d . 1 C
C17 0.3055(5) 0.5234(4) 0.4493(4) 0.0526(12) Uani d . 1 C
H17 0.3253 0.4499 0.4074 0.063 Uiso calc R 1 H
C18 0.1986(5) 0.5456(5) 0.5508(5) 0.0578(13) Uani d . 1 C
H18 0.1444 0.4882 0.5773 0.069 Uiso calc R 1 H
C19 0.1726(5) 0.6520(5) 0.6121(4) 0.0529(12) Uani d . 1 C
H19 0.1011 0.6682 0.6813 0.064 Uiso calc R 1 H
C20 0.2543(4) 0.7352(4) 0.5698(4) 0.0492(11) Uani d . 1 C
H20 0.2368 0.8078 0.6120 0.059 Uiso calc R 1 H
C21 0.7065(4) 0.8620(4) 0.4995(4) 0.0438(10) Uani d . 1 C
C22 0.8353(5) 0.7771(5) 0.5484(5) 0.0729(15) Uani d . 1 C
H22A 0.8788 0.8368 0.5617 0.109 Uiso calc R 1 H
H22B 0.9019 0.7151 0.4923 0.109 Uiso calc R 1 H
H22C 0.8076 0.7253 0.6225 0.109 Uiso calc R 1 H

loop_
_atom_site_aniso_label
_atom_site_aniso_U_11
_atom_site_aniso_U_22
_atom_site_aniso_U_33
_atom_site_aniso_U_12
_atom_site_aniso_U_13
_atom_site_aniso_U_23
Mn1 0.0437(4) 0.0344(4) 0.0435(4) -0.0150(3) -0.0134(3) -0.0030(3)
N1 0.054(2) 0.051(2) 0.046(2) -0.0277(19) -0.0170(18) 0.0033(17)
N2 0.049(2) 0.045(2) 0.048(2) -0.0168(18) -0.0181(17) -0.0063(17)
N3 0.040(2) 0.0372(19) 0.041(2) -0.0109(16) -0.0105(16) -0.0052(15)
N4 0.040(2) 0.0350(18) 0.044(2) -0.0166(16) -0.0095(16) -0.0018(15)
O1 0.0550(19) 0.0398(17) 0.082(2) -0.0079(15) -0.0366(17) -0.0130(15)
O2 0.0538(19) 0.0381(17) 0.059(2) -0.0113(15) -0.0122(15) -0.0137(14)
O3 0.076(3) 0.254(7) 0.128(4) -0.083(4) -0.039(3) 0.049(4)
O4 0.129(4) 0.193(5) 0.081(3) -0.011(4) -0.039(3) 0.031(3)
O5 0.160(5) 0.259(7) 0.096(4) -0.092(5) 0.041(3) -0.088(4)
O6 0.167(5) 0.121(4) 0.230(7) -0.093(4) -0.002(5) -0.018(4)
Cl1 0.0609(8) 0.0922(10) 0.0487(8) -0.0400(7) -0.0037(6) -0.0040(7)
C1 0.070(3) 0.075(3) 0.061(3) -0.046(3) -0.026(3) 0.013(3)
C2 0.085(4) 0.098(4) 0.063(4) -0.064(4) -0.015(3) 0.006(3)
C3 0.110(5) 0.077(4) 0.049(3) -0.061(4) -0.010(3) 0.008(3)
C4 0.097(4) 0.060(3) 0.055(3) -0.035(3) -0.030(3) 0.014(3)
C5 0.067(3) 0.042(2) 0.041(3) -0.023(2) -0.016(2) -0.005(2)
C6 0.061(3) 0.039(2) 0.041(3) -0.014(2) -0.016(2) -0.005(2)
C7 0.073(4) 0.059(3) 0.057(3) -0.012(3) -0.027(3) 0.011(2)
C8 0.062(4) 0.089(4) 0.078(4) -0.007(3) -0.040(3) 0.008(3)
C9 0.057(3) 0.081(4) 0.079(4) -0.021(3) -0.031(3) -0.004(3)
C10 0.056(3) 0.061(3) 0.065(3) -0.024(3) -0.026(3) 0.001(2)
C11 0.046(3) 0.048(3) 0.047(3) -0.014(2) -0.008(2) -0.002(2)
C12 0.055(3) 0.055(3) 0.042(3) -0.009(3) -0.003(2) -0.004(2)
C13 0.080(4) 0.057(3) 0.057(3) -0.013(3) -0.004(3) -0.025(2)
C14 0.071(3) 0.048(3) 0.070(3) -0.024(3) -0.015(3) -0.019(2)
C15 0.041(2) 0.036(2) 0.043(2) -0.0071(19) -0.0157(19) -0.0051(18)
C16 0.040(2) 0.027(2) 0.051(3) -0.0091(18) -0.020(2) 0.0015(18)
C17 0.054(3) 0.038(2) 0.072(3) -0.020(2) -0.018(2) -0.005(2)
C18 0.047(3) 0.051(3) 0.075(4) -0.025(2) -0.017(3) 0.012(3)
C19 0.043(3) 0.060(3) 0.049(3) -0.019(2) -0.007(2) 0.007(2)
C20 0.050(3) 0.046(3) 0.047(3) -0.017(2) -0.003(2) -0.006(2)
C21 0.044(3) 0.043(3) 0.043(3) -0.007(2) -0.012(2) -0.0143(19)
C22 0.064(3) 0.065(3) 0.093(4) 0.002(3) -0.046(3) -0.025(3)

loop_
_atom_type_symbol
_atom_type_description
_atom_type_scat_dispersion_real
_atom_type_scat_dispersion_imag
_atom_type_scat_source
C C 0.0033 0.0016 'International Tables Vol C Tables 4.2.6.8 and 6.1.1.4'
H H 0.0000 0.0000 'International Tables Vol C Tables 4.2.6.8 and 6.1.1.4'
O O 0.0106 0.0060 'International Tables Vol C Tables 4.2.6.8 and 6.1.1.4'
Mn Mn 0.3368 0.7283 'International Tables Vol C Tables 4.2.6.8 and 6.1.1.4'
Cl Cl 0.1484 0.1585 'International Tables Vol C Tables 4.2.6.8 and 6.1.1.4'
N N 0.0061 0.0033 'International Tables Vol C Tables 4.2.6.8 and 6.1.1.4'

loop_
_geom_angle_atom_site_label_1
_geom_angle_atom_site_label_2
_geom_angle_atom_site_label_3
_geom_angle_site_symmetry_1
_geom_angle_site_symmetry_3
_geom_angle
_geom_angle_publ_flag
O1 Mn1 O2 . 2_676 98.15(11) yes
O1 Mn1 N4 . . 105.13(12) yes
O2 Mn1 N4 2_676 . 91.28(12) yes
O1 Mn1 N1 . . 97.43(12) yes
O2 Mn1 N1 2_676 . 101.48(12) yes
N4 Mn1 N1 . . 152.22(12) ?
O1 Mn1 N3 . . 88.47(11) yes
O2 Mn1 N3 2_676 . 163.29(12) yes
N4 Mn1 N3 . . 72.14(12) yes
N1 Mn1 N3 . . 92.79(12) yes
O1 Mn1 N2 . . 167.01(12) ?
O2 Mn1 N2 2_676 . 88.49(11) yes
N4 Mn1 N2 . . 85.77(12) yes
N1 Mn1 N2 . . 70.20(12) yes
N3 Mn1 N2 . . 88.21(11) yes
C5 N1 C1 . . 118.2(4) ?
C5 N1 Mn1 . . 119.5(3) ?
C1 N1 Mn1 . . 122.2(3) ?
C6 N2 C10 . . 117.6(4) ?
C6 N2 Mn1 . . 114.8(3) ?
C10 N2 Mn1 . . 125.4(3) ?
C11 N3 C15 . . 118.2(3) ?
C11 N3 Mn1 . . 125.0(3) ?
C15 N3 Mn1 . . 116.0(3) ?
C20 N4 C16 . . 118.4(3) ?
C20 N4 Mn1 . . 123.9(3) ?
C16 N4 Mn1 . . 117.3(3) ?
C21 O1 Mn1 . . 132.2(3) ?
C21 O2 Mn1 . 2_676 135.3(3) ?
O4 Cl1 O6 . . 107.0(4) ?
O4 Cl1 O3 . . 108.4(3) ?
O6 Cl1 O3 . . 110.6(4) ?
O4 Cl1 O5 . . 111.0(4) ?
O6 Cl1 O5 . . 106.8(4) ?
O3 Cl1 O5 . . 112.9(4) ?
N1 C1 C2 . . 123.5(4) ?
N1 C1 H1 . . 118.3 ?
C2 C1 H1 . . 118.3 ?
C3 C2 C1 . . 118.2(5) ?
C3 C2 H2 . . 120.9 ?
C1 C2 H2 . . 120.9 ?
C2 C3 C4 . . 119.3(5) ?
C2 C3 H3 . . 120.4 ?
C4 C3 H3 . . 120.4 ?
C3 C4 C5 . . 120.0(4) ?
C3 C4 H4 . . 120.0 ?
C5 C4 H4 . . 120.0 ?
N1 C5 C4 . . 120.7(4) ?
N1 C5 C6 . . 116.6(4) ?
C4 C5 C6 . . 122.6(4) ?
N2 C6 C7 . . 121.6(4) ?
N2 C6 C5 . . 116.0(4) ?
C7 C6 C5 . . 122.5(4) ?
C8 C7 C6 . . 119.2(5) ?
C8 C7 H7 . . 120.4 ?
C6 C7 H7 . . 120.4 ?
C9 C8 C7 . . 119.5(5) ?
C9 C8 H8 . . 120.2 ?
C7 C8 H8 . . 120.2 ?
C8 C9 C10 . . 118.8(5) ?
C8 C9 H9 . . 120.6 ?
C10 C9 H9 . . 120.6 ?
N2 C10 C9 . . 123.3(4) ?
N2 C10 H10 . . 118.3 ?
C9 C10 H10 . . 118.3 ?
N3 C11 C12 . . 123.8(4) ?
N3 C11 H11 . . 118.1 ?
C12 C11 H11 . . 118.1 ?
C13 C12 C11 . . 117.6(4) ?
C13 C12 H12 . . 121.2 ?
C11 C12 H12 . . 121.2 ?
C12 C13 C14 . . 119.8(4) ?
C12 C13 H13 . . 120.1 ?
C14 C13 H13 . . 120.1 ?
C13 C14 C15 . . 119.4(4) ?
C13 C14 H14 . . 120.3 ?
C15 C14 H14 . . 120.3 ?
N3 C15 C14 . . 121.0(4) ?
N3 C15 C16 . . 115.7(3) ?
C14 C15 C16 . . 123.3(4) ?
N4 C16 C17 . . 121.2(4) ?
N4 C16 C15 . . 116.0(3) ?
C17 C16 C15 . . 122.8(4) ?
C18 C17 C16 . . 119.4(4) ?
C18 C17 H17 . . 120.3 ?
C16 C17 H17 . . 120.3 ?
C19 C18 C17 . . 119.6(4) ?
C19 C18 H18 . . 120.2 ?
C17 C18 H18 . . 120.2 ?
C18 C19 C20 . . 118.6(4) ?
C18 C19 H19 . . 120.7 ?
C20 C19 H19 . . 120.7 ?
N4 C20 C19 . . 122.9(4) ?
N4 C20 H20 . . 118.6 ?
C19 C20 H20 . . 118.6 ?
O1 C21 O2 . . 124.3(4) ?
O1 C21 C22 . . 116.9(4) ?
O2 C21 C22 . . 118.7(4) ?
C21 C22 H22A . . 109.5 ?
C21 C22 H22B . . 109.5 ?
H22A C22 H22B . . 109.5 ?
C21 C22 H22C . . 109.5 ?
H22A C22 H22C . . 109.5 ?
H22B C22 H22C . . 109.5 ?

loop_
_geom_bond_atom_site_label_1
_geom_bond_atom_site_label_2
_geom_bond_site_symmetry_2
_geom_bond_distance
_geom_bond_publ_flag
Mn1 O1 . 2.097(3) yes
Mn1 O2 2_676 2.100(3) yes
Mn1 N4 . 2.244(3) yes
Mn1 N1 . 2.268(3) yes
Mn1 N3 . 2.275(3) yes
Mn1 N2 . 2.377(3) yes
N1 C5 . 1.336(5) ?
N1 C1 . 1.338(5) ?
N2 C6 . 1.344(5) ?
N2 C10 . 1.345(5) ?
N3 C11 . 1.330(5) ?
N3 C15 . 1.339(5) ?
N4 C20 . 1.337(5) ?
N4 C16 . 1.342(5) ?
O1 C21 . 1.246(5) ?
O2 C21 . 1.252(4) ?
O2 Mn1 2_676 2.100(3) ?
O3 Cl1 . 1.376(4) ?
O4 Cl1 . 1.370(4) ?
O5 Cl1 . 1.378(5) ?
O6 Cl1 . 1.376(5) ?
C1 C2 . 1.371(6) ?
C1 H1 . 0.930 ?
C2 C3 . 1.359(7) ?
C2 H2 . 0.930 ?
C3 C4 . 1.367(7) ?
C3 H3 . 0.930 ?
C4 C5 . 1.386(6) ?
C4 H4 . 0.930 ?
C5 C6 . 1.473(6) ?
C6 C7 . 1.387(6) ?
C7 C8 . 1.370(7) ?
C7 H7 . 0.930 ?
C8 C9 . 1.363(7) ?
C8 H8 . 0.930 ?
C9 C10 . 1.363(6) ?
C9 H9 . 0.930 ?
C10 H10 . 0.930 ?
C11 C12 . 1.373(6) ?
C11 H11 . 0.930 ?
C12 C13 . 1.361(6) ?
C12 H12 . 0.930 ?
C13 C14 . 1.374(6) ?
C13 H13 . 0.930 ?
C14 C15 . 1.380(6) ?
C14 H14 . 0.930 ?
C15 C16 . 1.492(6) ?
C16 C17 . 1.380(5) ?
C17 C18 . 1.374(6) ?
C17 H17 . 0.930 ?
C18 C19 . 1.358(6) ?
C18 H18 . 0.930 ?
C19 C20 . 1.374(6) ?
C19 H19 . 0.930 ?
C20 H20 . 0.930 ?
C21 C22 . 1.503(6) ?
C22 H22A . 0.960 ?
C22 H22B . 0.960 ?
C22 H22C . 0.960 ?
